data_4068771
loop_
_publ_author_name
'Zeng, Fanlong'
'Yu, Zhengkun'

_publ_section_title
;
 Construction of Highly Active Ruthenium(II) NNN Complex Catalysts Bearing
 a Pyridyl-Supported Pyrazolyl-Imidazolyl Ligand for Transfer
 Hydrogenation of Ketones
;
_journal_issue 6
_journal_name_full Organometallics
_journal_page_first 1855
_journal_paper_doi 10.1021/om801080p
_journal_volume 28
_journal_year 2009
_chemical_formula_sum 'C37 H36 Cl4 N5 O P Ru S'
_chemical_formula_weight 872.61
_chemical_name_systematic
; 
 ? 
;
_space_group_IT_number 2
_symmetry_cell_setting triclinic
_symmetry_space_group_name_Hall '-P 1'
_symmetry_space_group_name_H-M 'P -1'
_atom_sites_solution_hydrogens geom
_atom_sites_solution_primary direct
_atom_sites_solution_secondary difmap
_audit_creation_method SHELXL-97
_cell_angle_alpha 74.200(2)
_cell_angle_beta 74.175(2)
_cell_angle_gamma 85.627(2)
_cell_formula_units_Z 2
_cell_length_a 10.3359(10)
_cell_length_b 10.9327(11)
_cell_length_c 18.5189(19)
_cell_measurement_reflns_used 1712
_cell_measurement_temperature 293(2)
_cell_measurement_theta_max 47.269
_cell_measurement_theta_min 4.738
_cell_volume 1937.2(3)
_computing_cell_refinement 'Bruker SMART'
_computing_data_collection 'Bruker SMART'
_computing_data_reduction 'Bruker SHELXTL'
_computing_molecular_graphics 'Bruker SHELXTL'
_computing_publication_material 'Bruker SHELXTL'
_computing_structure_refinement 'SHELXL-97 (Sheldrick, 1997)'
_computing_structure_solution 'SHELXS-97 (Sheldrick, 1990)'
_diffrn_ambient_temperature 293(2)
_diffrn_measured_fraction_theta_full 0.979
_diffrn_measured_fraction_theta_max 0.979
_diffrn_measurement_device_type 'CCD area detector'
_diffrn_measurement_method 'phi and omega scans'
_diffrn_radiation_monochromator graphite
_diffrn_radiation_source 'fine-focus sealed tube'
_diffrn_radiation_type MoK\a
_diffrn_radiation_wavelength 0.71073
_diffrn_reflns_av_R_equivalents 0.0676
_diffrn_reflns_av_sigmaI/netI 0.1474
_diffrn_reflns_limit_h_max 12
_diffrn_reflns_limit_h_min -6
_diffrn_reflns_limit_k_max 12
_diffrn_reflns_limit_k_min -13
_diffrn_reflns_limit_l_max 22
_diffrn_reflns_limit_l_min -23
_diffrn_reflns_number 11170
_diffrn_reflns_theta_full 26.50
_diffrn_reflns_theta_max 26.50
_diffrn_reflns_theta_min 1.18
_exptl_absorpt_coefficient_mu 0.813
_exptl_absorpt_correction_T_max 1.0000
_exptl_absorpt_correction_T_min 0.7154
_exptl_absorpt_correction_type empirical
_exptl_absorpt_process_details sadabs
_exptl_crystal_colour orange
_exptl_crystal_density_diffrn 1.496
_exptl_crystal_density_method 'not measured'
_exptl_crystal_description prismatic
_exptl_crystal_F_000 888
_exptl_crystal_size_max 0.401
_exptl_crystal_size_mid 0.180
_exptl_crystal_size_min 0.079
_refine_diff_density_max 1.819
_refine_diff_density_min -0.834
_refine_diff_density_rms 0.112
_refine_ls_extinction_method none
_refine_ls_goodness_of_fit_ref 0.858
_refine_ls_hydrogen_treatment constr
_refine_ls_matrix_type full
_refine_ls_number_parameters 454
_refine_ls_number_reflns 7867
_refine_ls_number_restraints 0
_refine_ls_restrained_S_all 0.858
_refine_ls_R_factor_all 0.1004
_refine_ls_R_factor_gt 0.0564
_refine_ls_shift/su_max 0.001
_refine_ls_shift/su_mean 0.000
_refine_ls_structure_factor_coef Fsqd
_refine_ls_weighting_details 'calc w=1/[\s^2^(Fo^2^)+(0.0674P)^2^+0.0000P] where P=(Fo^2^+2Fc^2^)/3'
_refine_ls_weighting_scheme calc
_refine_ls_wR_factor_gt 0.1331
_refine_ls_wR_factor_ref 0.1639
_reflns_number_gt 4179
_reflns_number_total 7867
_reflns_threshold_expression >2sigma(I)
_cod_data_source_file om801080p_si_002.cif
_cod_data_source_block cd27293_(complex_13)
_cod_depositor_comments
;
The following automatic conversions were performed:

'_symmetry_cell_setting' value 'Triclinic' changed to 'triclinic'
according to /home/saulius/struct/CIF-dictionaries/cif_core.dic
dictionary named 'cif_core.dic' version 2.4.2 from 2011-04-26.

Automatic conversion script
Id: cif_fix_values 1715 2011-07-08 13:25:40Z adriana 
;
_cod_original_sg_symbol_H-M P-1
_cod_database_code 4068771

loop_
_symmetry_equiv_pos_as_xyz
'x, y, z'
'-x, -y, -z'

loop_
_atom_site_label
_atom_site_type_symbol
_atom_site_fract_x
_atom_site_fract_y
_atom_site_fract_z
_atom_site_U_iso_or_equiv
_atom_site_adp_type
_atom_site_occupancy
_atom_site_symmetry_multiplicity
_atom_site_calc_flag
_atom_site_refinement_flags
Ru Ru 0.13664(5) 0.26175(5) 0.28734(3) 0.03389(17) Uani 1 1 d .
P1 P 0.10478(17) 0.37157(17) 0.16466(10) 0.0399(4) Uani 1 1 d .
S1 S 0.17829(16) 0.15828(16) 0.40771(10) 0.0411(4) Uani 1 1 d .
Cl1 Cl 0.37574(16) 0.25967(17) 0.22711(10) 0.0507(5) Uani 1 1 d .
Cl2 Cl 0.4205(2) 0.1573(2) 0.59984(12) 0.0746(6) Uani 1 1 d .
Cl3 Cl 0.7298(3) 1.0542(3) 0.16507(17) 0.1103(9) Uani 1 1 d .
Cl4 Cl 0.5120(3) 0.9222(3) 0.15119(18) 0.1160(10) Uani 1 1 d .
O1 O 0.0736(4) 0.1747(5) 0.4760(3) 0.0573(13) Uani 1 1 d .
N1 N -0.0579(5) 0.2557(5) 0.3391(3) 0.0358(12) Uani 1 1 d .
N2 N 0.1120(5) 0.4245(5) 0.3278(3) 0.0361(12) Uani 1 1 d .
N3 N -0.0276(5) 0.5437(5) 0.3963(3) 0.0413(13) Uani 1 1 d .
N4 N 0.0823(5) 0.0893(5) 0.2753(3) 0.0391(13) Uani 1 1 d .
N5 N -0.0526(5) 0.0675(5) 0.3098(3) 0.0426(14) Uani 1 1 d .
C1 C -0.1296(6) 0.1567(6) 0.3445(4) 0.0380(15) Uani 1 1 d .
C2 C -0.2647(7) 0.1460(7) 0.3810(4) 0.0508(19) Uani 1 1 d .
H2 H -0.3137 0.0762 0.3837 0.061 Uiso 1 1 calc R
C3 C -0.3248(7) 0.2424(7) 0.4133(4) 0.055(2) Uani 1 1 d .
H3 H -0.4157 0.2364 0.4395 0.066 Uiso 1 1 calc R
C4 C -0.2538(6) 0.3468(7) 0.4076(4) 0.0461(17) Uani 1 1 d .
H4 H -0.2958 0.4127 0.4282 0.055 Uiso 1 1 calc R
C5 C -0.1180(6) 0.3517(6) 0.3705(4) 0.0369(15) Uani 1 1 d .
C6 C -0.0142(6) 0.4453(6) 0.3631(4) 0.0380(15) Uani 1 1 d .
C7 C 0.1877(6) 0.5123(6) 0.3404(4) 0.0369(15) Uani 1 1 d .
C8 C 0.1009(6) 0.5858(6) 0.3830(4) 0.0388(15) Uani 1 1 d .
C9 C 0.1493(7) 0.6806(6) 0.4067(4) 0.0497(18) Uani 1 1 d .
H9 H 0.0915 0.7307 0.4349 0.060 Uiso 1 1 calc R
C10 C 0.2858(7) 0.6958(6) 0.3864(4) 0.0532(19) Uani 1 1 d .
H10 H 0.3219 0.7567 0.4019 0.064 Uiso 1 1 calc R
C11 C 0.3708(7) 0.6233(6) 0.3437(4) 0.0537(19) Uani 1 1 d .
H11 H 0.4629 0.6378 0.3304 0.064 Uiso 1 1 calc R
C12 C 0.3250(7) 0.5299(6) 0.3197(4) 0.0479(18) Uani 1 1 d .
H12 H 0.3837 0.4812 0.2909 0.057 Uiso 1 1 calc R
C13 C -0.0876(7) -0.0474(7) 0.3047(4) 0.0535(19) Uani 1 1 d .
H13 H -0.1725 -0.0843 0.3235 0.064 Uiso 1 1 calc R
C14 C 0.0273(8) -0.0970(7) 0.2664(4) 0.059(2) Uani 1 1 d .
H14 H 0.0352 -0.1744 0.2537 0.071 Uiso 1 1 calc R
C15 C 0.1324(7) -0.0097(6) 0.2495(4) 0.0488(18) Uani 1 1 d .
H15 H 0.2219 -0.0204 0.2244 0.059 Uiso 1 1 calc R
C16 C -0.1490(6) 0.6018(7) 0.4348(4) 0.057(2) Uani 1 1 d .
H16A H -0.2063 0.6283 0.4004 0.086 Uiso 1 1 calc R
H16B H -0.1250 0.6743 0.4482 0.086 Uiso 1 1 calc R
H16C H -0.1955 0.5411 0.4811 0.086 Uiso 1 1 calc R
C17 C 0.2243(7) 0.4972(6) 0.1017(4) 0.0475(17) Uani 1 1 d .
C18 C 0.2630(8) 0.5181(8) 0.0240(4) 0.065(2) Uani 1 1 d .
H18 H 0.2307 0.4666 0.0003 0.078 Uiso 1 1 calc R
C19 C 0.3503(9) 0.6155(9) -0.0208(5) 0.085(3) Uani 1 1 d .
H19 H 0.3754 0.6277 -0.0744 0.101 Uiso 1 1 calc R
C20 C 0.4012(9) 0.6941(10) 0.0092(6) 0.094(3) Uani 1 1 d .
H20 H 0.4585 0.7601 -0.0228 0.113 Uiso 1 1 calc R
C21 C 0.3667(12) 0.6742(10) 0.0872(7) 0.128(5) Uani 1 1 d .
H21 H 0.4014 0.7252 0.1102 0.153 Uiso 1 1 calc R
C22 C 0.2752(10) 0.5725(9) 0.1341(5) 0.102(4) Uani 1 1 d .
H22 H 0.2505 0.5584 0.1878 0.123 Uiso 1 1 calc R
C23 C 0.1098(7) 0.2694(7) 0.1000(4) 0.0483(18) Uani 1 1 d .
C24 C 0.2172(8) 0.1920(7) 0.0884(4) 0.061(2) Uani 1 1 d .
H24 H 0.2842 0.1907 0.1134 0.073 Uiso 1 1 calc R
C25 C 0.2279(10) 0.1133(8) 0.0383(5) 0.084(3) Uani 1 1 d .
H25 H 0.3026 0.0608 0.0299 0.100 Uiso 1 1 calc R
C26 C 0.1325(12) 0.1132(10) 0.0030(6) 0.094(3) Uani 1 1 d .
H26 H 0.1393 0.0599 -0.0294 0.113 Uiso 1 1 calc R
C27 C 0.0269(10) 0.1899(11) 0.0141(5) 0.090(3) Uani 1 1 d .
H27 H -0.0396 0.1897 -0.0111 0.108 Uiso 1 1 calc R
C28 C 0.0138(8) 0.2685(8) 0.0613(4) 0.065(2) Uani 1 1 d .
H28 H -0.0606 0.3219 0.0675 0.078 Uiso 1 1 calc R
C29 C -0.0587(7) 0.4506(7) 0.1736(4) 0.0517(18) Uani 1 1 d .
C30 C -0.0682(9) 0.5817(8) 0.1673(5) 0.087(3) Uani 1 1 d .
H30 H 0.0090 0.6303 0.1539 0.105 Uiso 1 1 calc R
C31 C -0.1960(13) 0.6384(11) 0.1817(7) 0.132(5) Uani 1 1 d .
H31 H -0.2052 0.7242 0.1803 0.159 Uiso 1 1 calc R
C32 C -0.3112(10) 0.5615(13) 0.1983(6) 0.108(4) Uani 1 1 d .
H32 H -0.3960 0.5989 0.2037 0.129 Uiso 1 1 calc R
C33 C -0.2991(8) 0.4391(11) 0.2061(5) 0.076(3) Uani 1 1 d .
H33 H -0.3761 0.3904 0.2193 0.091 Uiso 1 1 calc R
C34 C -0.1760(7) 0.3805(8) 0.1952(4) 0.0545(19) Uani 1 1 d .
H34 H -0.1709 0.2929 0.2023 0.065 Uiso 1 1 calc R
C35 C 0.2051(8) -0.0059(6) 0.4193(4) 0.064(2) Uani 1 1 d .
H35A H 0.2326 -0.0422 0.4662 0.097 Uiso 1 1 calc R
H35B H 0.2741 -0.0198 0.3756 0.097 Uiso 1 1 calc R
H35C H 0.1232 -0.0455 0.4224 0.097 Uiso 1 1 calc R
C36 C 0.3336(7) 0.2009(8) 0.4179(5) 0.070(2) Uani 1 1 d .
H36A H 0.3358 0.2912 0.4108 0.105 Uiso 1 1 calc R
H36B H 0.4064 0.1767 0.3796 0.105 Uiso 1 1 calc R
H36C H 0.3426 0.1580 0.4690 0.105 Uiso 1 1 calc R
C37 C 0.5717(8) 0.9905(8) 0.2098(5) 0.079(3) Uani 1 1 d .
H37A H 0.5102 1.0570 0.2237 0.095 Uiso 1 1 calc R
H37B H 0.5744 0.9266 0.2574 0.095 Uiso 1 1 calc R

loop_
_atom_site_aniso_label
_atom_site_aniso_U_11
_atom_site_aniso_U_22
_atom_site_aniso_U_33
_atom_site_aniso_U_23
_atom_site_aniso_U_13
_atom_site_aniso_U_12
Ru 0.0293(3) 0.0359(3) 0.0392(3) -0.0154(2) -0.0051(2) -0.0102(2)
P1 0.0374(10) 0.0442(11) 0.0385(11) -0.0135(9) -0.0051(8) -0.0105(8)
S1 0.0363(10) 0.0466(11) 0.0436(11) -0.0159(9) -0.0097(8) -0.0072(8)
Cl1 0.0312(9) 0.0623(12) 0.0602(12) -0.0264(10) -0.0019(8) -0.0090(8)
Cl2 0.0625(13) 0.1006(17) 0.0613(14) -0.0117(12) -0.0160(10) -0.0395(12)
Cl3 0.106(2) 0.121(2) 0.113(2) -0.0339(19) -0.0329(17) -0.0262(18)
Cl4 0.104(2) 0.139(3) 0.127(3) -0.070(2) -0.0270(18) -0.0179(18)
O1 0.050(3) 0.080(4) 0.046(3) -0.027(3) -0.009(2) 0.002(3)
N1 0.034(3) 0.039(3) 0.037(3) -0.009(3) -0.010(2) -0.012(2)
N2 0.030(3) 0.038(3) 0.042(3) -0.019(3) -0.001(2) -0.009(2)
N3 0.042(3) 0.036(3) 0.047(4) -0.016(3) -0.006(3) -0.006(3)
N4 0.041(3) 0.034(3) 0.044(3) -0.013(3) -0.008(3) -0.013(2)
N5 0.042(3) 0.037(3) 0.050(4) -0.011(3) -0.013(3) -0.015(3)
C1 0.035(4) 0.042(4) 0.036(4) -0.005(3) -0.009(3) -0.010(3)
C2 0.048(5) 0.061(5) 0.044(4) -0.011(4) -0.011(3) -0.018(4)
C3 0.026(4) 0.084(6) 0.055(5) -0.019(4) -0.007(3) -0.015(4)
C4 0.031(4) 0.058(5) 0.054(5) -0.026(4) -0.004(3) -0.005(3)
C5 0.032(4) 0.049(4) 0.033(4) -0.015(3) -0.007(3) -0.007(3)
C6 0.035(4) 0.042(4) 0.037(4) -0.015(3) -0.004(3) -0.004(3)
C7 0.034(4) 0.037(4) 0.040(4) -0.016(3) -0.004(3) -0.011(3)
C8 0.039(4) 0.038(4) 0.042(4) -0.012(3) -0.013(3) -0.003(3)
C9 0.058(5) 0.040(4) 0.056(5) -0.022(4) -0.014(4) -0.001(3)
C10 0.062(5) 0.041(4) 0.059(5) -0.020(4) -0.009(4) -0.021(4)
C11 0.042(4) 0.050(5) 0.072(5) -0.023(4) -0.008(4) -0.017(3)
C12 0.045(4) 0.046(4) 0.053(5) -0.024(4) 0.003(3) -0.014(3)
C13 0.055(5) 0.048(5) 0.061(5) -0.013(4) -0.016(4) -0.023(4)
C14 0.080(6) 0.045(5) 0.061(5) -0.023(4) -0.021(4) -0.011(4)
C15 0.049(4) 0.045(4) 0.057(5) -0.024(4) -0.008(3) -0.009(3)
C16 0.043(4) 0.052(5) 0.073(6) -0.028(4) 0.003(4) -0.004(3)
C17 0.045(4) 0.048(4) 0.047(5) -0.004(4) -0.012(3) -0.016(3)
C18 0.073(6) 0.073(6) 0.045(5) -0.002(4) -0.011(4) -0.031(5)
C19 0.099(7) 0.095(7) 0.044(5) -0.005(5) 0.003(5) -0.033(6)
C20 0.091(7) 0.103(8) 0.072(7) 0.012(6) -0.014(6) -0.052(6)
C21 0.183(12) 0.105(9) 0.102(9) 0.007(7) -0.057(8) -0.100(8)
C22 0.153(10) 0.101(8) 0.051(6) -0.006(5) -0.017(6) -0.080(7)
C23 0.052(5) 0.057(5) 0.035(4) -0.015(4) -0.001(3) -0.017(4)
C24 0.068(6) 0.069(6) 0.047(5) -0.028(4) -0.004(4) -0.005(4)
C25 0.106(8) 0.076(6) 0.068(7) -0.040(5) 0.000(5) 0.000(6)
C26 0.123(10) 0.102(8) 0.073(7) -0.048(6) -0.013(7) -0.044(7)
C27 0.086(7) 0.128(9) 0.075(7) -0.055(7) -0.016(6) -0.036(7)
C28 0.055(5) 0.087(6) 0.063(6) -0.030(5) -0.019(4) -0.016(4)
C29 0.051(5) 0.060(5) 0.038(4) -0.007(4) -0.007(3) -0.001(4)
C30 0.074(7) 0.058(6) 0.099(8) -0.008(5) 0.017(5) -0.001(5)
C31 0.118(10) 0.082(8) 0.141(11) -0.005(7) 0.022(8) 0.044(8)
C32 0.058(7) 0.130(11) 0.096(8) 0.002(8) 0.005(6) 0.027(7)
C33 0.043(5) 0.110(8) 0.066(6) -0.014(6) -0.009(4) -0.007(5)
C34 0.036(4) 0.075(5) 0.051(5) -0.013(4) -0.011(3) -0.007(4)
C35 0.089(6) 0.045(5) 0.059(5) -0.008(4) -0.027(5) 0.005(4)
C36 0.056(5) 0.095(6) 0.069(6) -0.009(5) -0.034(4) -0.033(5)
C37 0.087(7) 0.076(6) 0.068(6) -0.018(5) -0.013(5) 0.006(5)

loop_
_atom_type_symbol
_atom_type_description
_atom_type_scat_dispersion_real
_atom_type_scat_dispersion_imag
_atom_type_scat_source
C C 0.0033 0.0016 'International Tables Vol C Tables 4.2.6.8 and 6.1.1.4'
H H 0.0000 0.0000 'International Tables Vol C Tables 4.2.6.8 and 6.1.1.4'
N N 0.0061 0.0033 'International Tables Vol C Tables 4.2.6.8 and 6.1.1.4'
O O 0.0106 0.0060 'International Tables Vol C Tables 4.2.6.8 and 6.1.1.4'
S S 0.1246 0.1234 'International Tables Vol C Tables 4.2.6.8 and 6.1.1.4'
P P 0.1023 0.0942 'International Tables Vol C Tables 4.2.6.8 and 6.1.1.4'
Cl Cl 0.1484 0.1585 'International Tables Vol C Tables 4.2.6.8 and 6.1.1.4'
Ru Ru -1.2594 0.8363 'International Tables Vol C Tables 4.2.6.8 and 6.1.1.4'

loop_
_geom_angle_atom_site_label_1
_geom_angle_atom_site_label_2
_geom_angle_atom_site_label_3
_geom_angle
N1 Ru N2 78.59(19)
N1 Ru N4 78.6(2)
N2 Ru N4 156.84(19)
N1 Ru S1 89.09(14)
N2 Ru S1 85.20(14)
N4 Ru S1 90.72(15)
N1 Ru P1 93.26(14)
N2 Ru P1 93.66(15)
N4 Ru P1 91.34(15)
S1 Ru P1 177.14(6)
N1 Ru Cl1 177.49(16)
N2 Ru Cl1 102.98(14)
N4 Ru Cl1 99.74(15)
S1 Ru Cl1 89.09(6)
P1 Ru Cl1 88.61(6)
C29 P1 C23 105.2(3)
C29 P1 C17 104.0(3)
C23 P1 C17 101.7(3)
C29 P1 Ru 111.7(2)
C23 P1 Ru 114.1(2)
C17 P1 Ru 118.7(2)
O1 S1 C35 107.5(3)
O1 S1 C36 107.1(3)
C35 S1 C36 99.6(4)
O1 S1 Ru 115.1(2)
C35 S1 Ru 112.5(2)
C36 S1 Ru 113.8(3)
C1 N1 C5 120.0(5)
C1 N1 Ru 119.7(4)
C5 N1 Ru 120.3(4)
C6 N2 C7 105.5(5)
C6 N2 Ru 113.4(4)
C7 N2 Ru 140.3(4)
C6 N3 C8 105.5(5)
C6 N3 C16 129.7(5)
C8 N3 C16 124.7(5)
C15 N4 N5 107.7(5)
C15 N4 Ru 142.4(5)
N5 N4 Ru 109.8(4)
C13 N5 N4 110.1(6)
C13 N5 C1 130.4(6)
N4 N5 C1 119.5(5)
N1 C1 C2 122.4(6)
N1 C1 N5 112.5(5)
C2 C1 N5 125.2(6)
C1 C2 C3 117.5(6)
C1 C2 H2 121.2
C3 C2 H2 121.2
C4 C3 C2 121.4(6)
C4 C3 H3 119.3
C2 C3 H3 119.3
C3 C4 C5 118.3(6)
C3 C4 H4 120.9
C5 C4 H4 120.9
N1 C5 C4 120.4(6)
N1 C5 C6 109.5(5)
C4 C5 C6 129.9(6)
N2 C6 N3 113.0(5)
N2 C6 C5 118.0(5)
N3 C6 C5 128.4(6)
C12 C7 C8 121.1(6)
C12 C7 N2 130.5(6)
C8 C7 N2 108.3(5)
N3 C8 C7 107.6(5)
N3 C8 C9 131.1(6)
C7 C8 C9 121.3(6)
C10 C9 C8 116.7(6)
C10 C9 H9 121.7
C8 C9 H9 121.7
C9 C10 C11 121.6(6)
C9 C10 H10 119.2
C11 C10 H10 119.2
C10 C11 C12 122.5(6)
C10 C11 H11 118.8
C12 C11 H11 118.8
C11 C12 C7 116.8(6)
C11 C12 H12 121.6
C7 C12 H12 121.6
C14 C13 N5 106.0(6)
C14 C13 H13 127.0
N5 C13 H13 127.0
C13 C14 C15 107.7(6)
C13 C14 H14 126.1
C15 C14 H14 126.1
N4 C15 C14 108.5(6)
N4 C15 H15 125.7
C14 C15 H15 125.7
N3 C16 H16A 109.5
N3 C16 H16B 109.5
H16A C16 H16B 109.5
N3 C16 H16C 109.5
H16A C16 H16C 109.5
H16B C16 H16C 109.5
C18 C17 C22 118.2(7)
C18 C17 P1 122.6(5)
C22 C17 P1 119.2(6)
C17 C18 C19 120.3(7)
C17 C18 H18 119.8
C19 C18 H18 119.8
C20 C19 C18 123.2(8)
C20 C19 H19 118.4
C18 C19 H19 118.4
C19 C20 C21 118.1(9)
C19 C20 H20 121.0
C21 C20 H20 121.0
C20 C21 C22 118.7(9)
C20 C21 H21 120.6
C22 C21 H21 120.6
C17 C22 C21 121.5(9)
C17 C22 H22 119.3
C21 C22 H22 119.3
C24 C23 C28 117.9(7)
C24 C23 P1 117.4(5)
C28 C23 P1 124.7(6)
C23 C24 C25 120.0(7)
C23 C24 H24 120.0
C25 C24 H24 120.0
C26 C25 C24 120.5(9)
C26 C25 H25 119.7
C24 C25 H25 119.7
C25 C26 C27 119.6(9)
C25 C26 H26 120.2
C27 C26 H26 120.2
C26 C27 C28 121.6(9)
C26 C27 H27 119.2
C28 C27 H27 119.2
C27 C28 C23 120.4(8)
C27 C28 H28 119.8
C23 C28 H28 119.8
C34 C29 C30 119.0(7)
C34 C29 P1 120.7(6)
C30 C29 P1 119.9(6)
C29 C30 C31 119.0(9)
C29 C30 H30 120.5
C31 C30 H30 120.5
C30 C31 C32 118.6(10)
C30 C31 H31 120.7
C32 C31 H31 120.7
C33 C32 C31 120.7(10)
C33 C32 H32 119.6
C31 C32 H32 119.6
C32 C33 C34 121.8(9)
C32 C33 H33 119.1
C34 C33 H33 119.1
C33 C34 C29 120.7(8)
C33 C34 H34 119.7
C29 C34 H34 119.7
S1 C35 H35A 109.5
S1 C35 H35B 109.5
H35A C35 H35B 109.5
S1 C35 H35C 109.5
H35A C35 H35C 109.5
H35B C35 H35C 109.5
S1 C36 H36A 109.5
S1 C36 H36B 109.5
H36A C36 H36B 109.5
S1 C36 H36C 109.5
H36A C36 H36C 109.5
H36B C36 H36C 109.5
Cl3 C37 Cl4 112.4(5)
Cl3 C37 H37A 109.1
Cl4 C37 H37A 109.1
Cl3 C37 H37B 109.1
Cl4 C37 H37B 109.1
H37A C37 H37B 107.9

loop_
_geom_bond_atom_site_label_1
_geom_bond_atom_site_label_2
_geom_bond_distance
Ru N1 1.975(5)
Ru N2 2.084(5)
Ru N4 2.092(5)
Ru S1 2.3473(18)
Ru P1 2.3609(19)
Ru Cl1 2.4195(17)
P1 C29 1.826(7)
P1 C23 1.836(7)
P1 C17 1.836(7)
S1 O1 1.466(5)
S1 C35 1.759(7)
S1 C36 1.777(6)
Cl3 C37 1.721(9)
Cl4 C37 1.731(8)
N1 C1 1.324(7)
N1 C5 1.365(7)
N2 C6 1.323(7)
N2 C7 1.387(7)
N3 C6 1.360(7)
N3 C8 1.374(7)
N3 C16 1.457(8)
N4 C15 1.315(7)
N4 N5 1.375(7)
N5 C13 1.368(8)
N5 C1 1.393(8)
C1 C2 1.374(9)
C2 C3 1.377(9)
C2 H2 0.9300
C3 C4 1.369(9)
C3 H3 0.9300
C4 C5 1.382(8)
C4 H4 0.9300
C5 C6 1.492(8)
C7 C12 1.379(8)
C7 C8 1.386(8)
C8 C9 1.402(8)
C9 C10 1.368(9)
C9 H9 0.9300
C10 C11 1.372(9)
C10 H10 0.9300
C11 C12 1.379(8)
C11 H11 0.9300
C12 H12 0.9300
C13 C14 1.363(10)
C13 H13 0.9300
C14 C15 1.414(9)
C14 H14 0.9300
C15 H15 0.9300
C16 H16A 0.9600
C16 H16B 0.9600
C16 H16C 0.9600
C17 C18 1.343(9)
C17 C22 1.350(9)
C18 C19 1.376(10)
C18 H18 0.9300
C19 C20 1.346(11)
C19 H19 0.9300
C20 C21 1.349(13)
C20 H20 0.9300
C21 C22 1.439(12)
C21 H21 0.9300
C22 H22 0.9300
C23 C24 1.350(9)
C23 C28 1.376(9)
C24 C25 1.406(10)
C24 H24 0.9300
C25 C26 1.324(11)
C25 H25 0.9300
C26 C27 1.329(12)
C26 H26 0.9300
C27 C28 1.360(11)
C27 H27 0.9300
C28 H28 0.9300
C29 C34 1.388(9)
C29 C30 1.405(10)
C30 C31 1.405(12)
C30 H30 0.9300
C31 C32 1.426(14)
C31 H31 0.9300
C32 C33 1.307(13)
C32 H32 0.9300
C33 C34 1.369(10)
C33 H33 0.9300
C34 H34 0.9300
C35 H35A 0.9600
C35 H35B 0.9600
C35 H35C 0.9600
C36 H36A 0.9600
C36 H36B 0.9600
C36 H36C 0.9600
C37 H37A 0.9700
C37 H37B 0.9700

loop_
_geom_torsion_atom_site_label_1
_geom_torsion_atom_site_label_2
_geom_torsion_atom_site_label_3
_geom_torsion_atom_site_label_4
_geom_torsion
N1 Ru P1 C29 20.1(3)
N2 Ru P1 C29 -58.7(3)
N4 Ru P1 C29 98.7(3)
S1 Ru P1 C29 -125.1(13)
Cl1 Ru P1 C29 -161.6(3)
N1 Ru P1 C23 -99.1(3)
N2 Ru P1 C23 -177.9(3)
N4 Ru P1 C23 -20.5(3)
S1 Ru P1 C23 115.7(13)
Cl1 Ru P1 C23 79.2(3)
N1 Ru P1 C17 141.0(3)
N2 Ru P1 C17 62.2(3)
N4 Ru P1 C17 -140.4(3)
S1 Ru P1 C17 -4.2(14)
Cl1 Ru P1 C17 -40.7(3)
N1 Ru S1 O1 -24.7(3)
N2 Ru S1 O1 54.0(3)
N4 Ru S1 O1 -103.2(3)
P1 Ru S1 O1 120.6(13)
Cl1 Ru S1 O1 157.1(2)
N1 Ru S1 C35 98.9(3)
N2 Ru S1 C35 177.5(3)
N4 Ru S1 C35 20.4(3)
P1 Ru S1 C35 -115.8(13)
Cl1 Ru S1 C35 -79.4(3)
N1 Ru S1 C36 -148.8(3)
N2 Ru S1 C36 -70.1(3)
N4 Ru S1 C36 132.7(3)
P1 Ru S1 C36 -3.5(14)
Cl1 Ru S1 C36 33.0(3)
N2 Ru N1 C1 -175.2(5)
N4 Ru N1 C1 1.0(4)
S1 Ru N1 C1 -89.9(4)
P1 Ru N1 C1 91.7(4)
Cl1 Ru N1 C1 -46(3)
N2 Ru N1 C5 3.6(4)
N4 Ru N1 C5 179.9(5)
S1 Ru N1 C5 88.9(4)
P1 Ru N1 C5 -89.4(4)
Cl1 Ru N1 C5 132(3)
N1 Ru N2 C6 -2.4(4)
N4 Ru N2 C6 -11.9(8)
S1 Ru N2 C6 -92.5(4)
P1 Ru N2 C6 90.1(4)
Cl1 Ru N2 C6 179.6(4)
N1 Ru N2 C7 165.0(7)
N4 Ru N2 C7 155.5(6)
S1 Ru N2 C7 74.9(6)
P1 Ru N2 C7 -102.5(6)
Cl1 Ru N2 C7 -13.0(7)
N1 Ru N4 C15 -176.4(8)
N2 Ru N4 C15 -167.0(7)
S1 Ru N4 C15 -87.5(8)
P1 Ru N4 C15 90.5(8)
Cl1 Ru N4 C15 1.7(8)
N1 Ru N4 N5 -0.9(4)
N2 Ru N4 N5 8.6(7)
S1 Ru N4 N5 88.0(4)
P1 Ru N4 N5 -93.9(4)
Cl1 Ru N4 N5 177.2(4)
C15 N4 N5 C13 -0.5(7)
Ru N4 N5 C13 -177.7(4)
C15 N4 N5 C1 177.9(6)
Ru N4 N5 C1 0.7(7)
C5 N1 C1 C2 0.1(9)
Ru N1 C1 C2 178.9(5)
C5 N1 C1 N5 -179.7(5)
Ru N1 C1 N5 -0.9(7)
C13 N5 C1 N1 178.1(6)
N4 N5 C1 N1 0.0(8)
C13 N5 C1 C2 -1.7(11)
N4 N5 C1 C2 -179.8(6)
N1 C1 C2 C3 -0.7(10)
N5 C1 C2 C3 179.1(6)
C1 C2 C3 C4 1.7(11)
C2 C3 C4 C5 -2.0(11)
C1 N1 C5 C4 -0.4(9)
Ru N1 C5 C4 -179.2(5)
C1 N1 C5 C6 174.9(5)
Ru N1 C5 C6 -3.9(7)
C3 C4 C5 N1 1.3(10)
C3 C4 C5 C6 -172.9(6)
C7 N2 C6 N3 1.9(7)
Ru N2 C6 N3 173.6(4)
C7 N2 C6 C5 -170.5(5)
Ru N2 C6 C5 1.2(7)
C8 N3 C6 N2 -2.0(7)
C16 N3 C6 N2 174.8(6)
C8 N3 C6 C5 169.4(6)
C16 N3 C6 C5 -13.8(11)
N1 C5 C6 N2 1.6(8)
C4 C5 C6 N2 176.3(7)
N1 C5 C6 N3 -169.5(6)
C4 C5 C6 N3 5.3(11)
C6 N2 C7 C12 176.8(7)
Ru N2 C7 C12 8.8(12)
C6 N2 C7 C8 -1.0(7)
Ru N2 C7 C8 -169.0(5)
C6 N3 C8 C7 1.2(7)
C16 N3 C8 C7 -175.7(6)
C6 N3 C8 C9 -176.7(7)
C16 N3 C8 C9 6.4(11)
C12 C7 C8 N3 -178.3(6)
N2 C7 C8 N3 -0.2(7)
C12 C7 C8 C9 -0.1(10)
N2 C7 C8 C9 178.0(6)
N3 C8 C9 C10 177.1(7)
C7 C8 C9 C10 -0.6(10)
C8 C9 C10 C11 1.1(11)
C9 C10 C11 C12 -1.1(12)
C10 C11 C12 C7 0.3(11)
C8 C7 C12 C11 0.2(10)
N2 C7 C12 C11 -177.3(6)
N4 N5 C13 C14 -0.1(8)
C1 N5 C13 C14 -178.3(6)
N5 C13 C14 C15 0.7(8)
N5 N4 C15 C14 1.0(8)
Ru N4 C15 C14 176.6(5)
C13 C14 C15 N4 -1.1(8)
C29 P1 C17 C18 -91.4(7)
C23 P1 C17 C18 17.8(7)
Ru P1 C17 C18 143.9(6)
C29 P1 C17 C22 88.2(8)
C23 P1 C17 C22 -162.7(7)
Ru P1 C17 C22 -36.6(8)
C22 C17 C18 C19 -1.2(13)
P1 C17 C18 C19 178.4(7)
C17 C18 C19 C20 0.0(15)
C18 C19 C20 C21 1.4(17)
C19 C20 C21 C22 -1.5(18)
C18 C17 C22 C21 1.0(15)
P1 C17 C22 C21 -178.5(9)
C20 C21 C22 C17 0.3(18)
C29 P1 C23 C24 -175.0(6)
C17 P1 C23 C24 76.8(6)
Ru P1 C23 C24 -52.2(6)
C29 P1 C23 C28 6.6(7)
C17 P1 C23 C28 -101.6(7)
Ru P1 C23 C28 129.4(6)
C28 C23 C24 C25 -0.3(11)
P1 C23 C24 C25 -178.8(6)
C23 C24 C25 C26 -0.8(13)
C24 C25 C26 C27 1.1(15)
C25 C26 C27 C28 -0.3(16)
C26 C27 C28 C23 -0.8(15)
C24 C23 C28 C27 1.1(12)
P1 C23 C28 C27 179.5(7)
C23 P1 C29 C34 52.6(6)
C17 P1 C29 C34 159.1(6)
Ru P1 C29 C34 -71.8(6)
C23 P1 C29 C30 -134.7(6)
C17 P1 C29 C30 -28.2(7)
Ru P1 C29 C30 100.9(6)
C34 C29 C30 C31 -1.2(13)
P1 C29 C30 C31 -174.0(8)
C29 C30 C31 C32 -3.1(16)
C30 C31 C32 C33 5.3(18)
C31 C32 C33 C34 -3.0(17)
C32 C33 C34 C29 -1.5(13)
C30 C29 C34 C33 3.6(11)
P1 C29 C34 C33 176.4(6)
